data_4064277
loop_
_publ_author_name
'Deng, Zhao-Peng'
'Li, Ming-Shuai'
'Zhu, Zhi-Biao'
'Huo, Li-Hua'
'Zhao, Hui'
'Gao, Shan'

_publ_section_title
;
 Rare Organosilver(I) Coordination Polymers Constructed from
 Hydroxyl-Substituted Benzenesulfonic Acids: Syntheses, Structures and
 Characterizations
;
_journal_issue 7
_journal_name_full Organometallics
_journal_page_first 1961
_journal_paper_doi 10.1021/om200009f
_journal_volume 30
_journal_year 2011
_chemical_formula_moiety 'C6 H5 Ag2 Cl O5 S'
_chemical_formula_sum 'C6 H5 Ag2 Cl O5 S'
_chemical_formula_weight 440.35
_chemical_name_systematic
; 
 ? 
;
_space_group_IT_number 14
_symmetry_cell_setting monoclinic
_symmetry_space_group_name_Hall '-P 2ybc'
_symmetry_space_group_name_H-M 'P 1 21/c 1'
_atom_sites_solution_hydrogens geom
_atom_sites_solution_primary direct
_atom_sites_solution_secondary difmap
_audit_creation_method SHELXL-97
_cell_angle_alpha 90.00
_cell_angle_beta 100.76(3)
_cell_angle_gamma 90.00
_cell_formula_units_Z 4
_cell_length_a 9.6946(19)
_cell_length_b 11.245(2)
_cell_length_c 9.2827(19)
_cell_measurement_reflns_used 8651
_cell_measurement_temperature 295(2)
_cell_measurement_theta_max 27.41
_cell_measurement_theta_min 3.33
_cell_volume 994.2(3)
_computing_cell_refinement RAPID-AUTO
_computing_data_collection 'RAPID-AUTO (Rigaku Corporation, 1998)'
_computing_data_reduction 'CrystalStructure (Rigaku/MSC and Rigaku Corporation, 2002)'
_computing_molecular_graphics SHELXL-97
_computing_publication_material SHELXL-97
_computing_structure_refinement 'SHELXL-97 (Sheldrick, 1997)'
_computing_structure_solution 'SHELXS-97 (Sheldrick, 1997)'
_diffrn_ambient_temperature 295(2)
_diffrn_detector_area_resol_mean 10.000
_diffrn_measured_fraction_theta_full 0.998
_diffrn_measured_fraction_theta_max 0.998
_diffrn_measurement_device_type 'Rigaku RAXIS-RAPID'
_diffrn_measurement_method \w
_diffrn_radiation_monochromator graphite
_diffrn_radiation_source 'fine-focus sealed tube'
_diffrn_radiation_type MoK\a
_diffrn_radiation_wavelength 0.71073
_diffrn_reflns_av_R_equivalents 0.0309
_diffrn_reflns_av_sigmaI/netI 0.0255
_diffrn_reflns_limit_h_max 12
_diffrn_reflns_limit_h_min -12
_diffrn_reflns_limit_k_max 14
_diffrn_reflns_limit_k_min -14
_diffrn_reflns_limit_l_max 12
_diffrn_reflns_limit_l_min -11
_diffrn_reflns_number 9516
_diffrn_reflns_theta_full 27.42
_diffrn_reflns_theta_max 27.42
_diffrn_reflns_theta_min 3.33
_diffrn_standards_decay_% 0
_diffrn_standards_interval_count 0
_diffrn_standards_interval_time 0
_diffrn_standards_number 0
_exptl_absorpt_coefficient_mu 4.412
_exptl_absorpt_correction_T_max 0.6425
_exptl_absorpt_correction_T_min 0.5387
_exptl_absorpt_correction_type multi-scan
_exptl_absorpt_process_details 'ABSCOR (Higashi, 1995)'
_exptl_crystal_colour colorless
_exptl_crystal_density_diffrn 2.942
_exptl_crystal_density_method 'not measured'
_exptl_crystal_description prism
_exptl_crystal_F_000 832
_exptl_crystal_size_max 0.16
_exptl_crystal_size_mid 0.12
_exptl_crystal_size_min 0.11
_refine_diff_density_max 0.933
_refine_diff_density_min -0.597
_refine_diff_density_rms 0.145
_refine_ls_extinction_method none
_refine_ls_goodness_of_fit_ref 1.071
_refine_ls_hydrogen_treatment mixed
_refine_ls_matrix_type full
_refine_ls_number_parameters 142
_refine_ls_number_reflns 2264
_refine_ls_number_restraints 3
_refine_ls_restrained_S_all 1.070
_refine_ls_R_factor_all 0.0303
_refine_ls_R_factor_gt 0.0282
_refine_ls_shift/su_max 0.003
_refine_ls_shift/su_mean 0.000
_refine_ls_structure_factor_coef Fsqd
_refine_ls_weighting_details 'calc w=1/[\s^2^(Fo^2^)+(0.0338P)^2^+1.9097P] where P=(Fo^2^+2Fc^2^)/3'
_refine_ls_weighting_scheme calc
_refine_ls_wR_factor_gt 0.0697
_refine_ls_wR_factor_ref 0.0710
_reflns_number_gt 2125
_reflns_number_total 2264
_reflns_threshold_expression >2sigma(I)
_cod_data_source_file om200009f_si_002.cif
_cod_data_source_block complex2
_cod_original_sg_symbol_H-M 'P 21/c'
_cod_database_code 4064277

loop_
_symmetry_equiv_pos_as_xyz
'x, y, z'
'-x, y+1/2, -z+1/2'
'-x, -y, -z'
'x, -y-1/2, z-1/2'

loop_
_atom_site_label
_atom_site_type_symbol
_atom_site_fract_x
_atom_site_fract_y
_atom_site_fract_z
_atom_site_U_iso_or_equiv
_atom_site_adp_type
_atom_site_occupancy
_atom_site_symmetry_multiplicity
_atom_site_calc_flag
_atom_site_refinement_flags
Ag1 Ag 0.44992(3) 0.63212(2) 0.55533(3) 0.03140(10) Uani 1 1 d .
Ag2 Ag 0.74969(3) 0.62048(3) 0.38251(3) 0.04182(11) Uani 1 1 d .
Cl1 Cl 0.22065(9) 0.65096(8) -0.27364(8) 0.03386(19) Uani 1 1 d .
S1 S 0.22551(8) 0.48151(7) 0.27321(8) 0.02489(17) Uani 1 1 d .
O1W O 0.9537(4) 0.6991(4) 0.4184(7) 0.0943(15) Uani 1 1 d D
H1W1 H 1.011(8) 0.648(5) 0.394(10) 0.141 Uiso 1 1 d D
H1W2 H 0.962(9) 0.765(4) 0.375(9) 0.141 Uiso 1 1 d D
O1 O 0.2319(3) 0.5603(2) 0.3993(3) 0.0369(6) Uani 1 1 d .
O2 O 0.0834(3) 0.4620(2) 0.1966(3) 0.0382(6) Uani 1 1 d .
O3 O 0.3011(3) 0.3701(2) 0.3155(3) 0.0402(6) Uani 1 1 d .
O4 O 0.5307(2) 0.5638(2) 0.3252(2) 0.0273(5) Uani 1 1 d .
C1 C 0.3150(3) 0.5542(2) 0.1488(3) 0.0203(6) Uani 1 1 d .
C2 C 0.4580(3) 0.5855(3) 0.1921(3) 0.0216(6) Uani 1 1 d .
C3 C 0.5222(3) 0.6407(3) 0.0846(4) 0.0243(6) Uani 1 1 d .
H3 H 0.6156 0.6641 0.1096 0.029 Uiso 1 1 calc R
C4 C 0.4498(3) 0.6612(3) -0.0572(3) 0.0247(6) Uani 1 1 d .
H4 H 0.4947 0.6967 -0.1263 0.030 Uiso 1 1 calc R
C5 C 0.3096(4) 0.6279(3) -0.0945(3) 0.0242(6) Uani 1 1 d .
C6 C 0.2416(3) 0.5745(3) 0.0065(3) 0.0222(6) Uani 1 1 d .
H6 H 0.1479 0.5522 -0.0199 0.027 Uiso 1 1 calc R

loop_
_atom_site_aniso_label
_atom_site_aniso_U_11
_atom_site_aniso_U_22
_atom_site_aniso_U_33
_atom_site_aniso_U_23
_atom_site_aniso_U_13
_atom_site_aniso_U_12
Ag1 0.03647(17) 0.02827(15) 0.02849(15) 0.00214(9) 0.00359(11) 0.00204(10)
Ag2 0.02612(16) 0.0554(2) 0.04245(18) 0.00171(13) 0.00242(12) -0.01031(12)
Cl1 0.0352(4) 0.0448(5) 0.0206(3) 0.0058(3) 0.0028(3) 0.0019(3)
S1 0.0214(4) 0.0301(4) 0.0224(3) 0.0056(3) 0.0020(3) -0.0026(3)
O1W 0.042(2) 0.080(3) 0.157(5) 0.035(3) 0.009(2) -0.0045(19)
O1 0.0369(14) 0.0501(15) 0.0254(11) -0.0040(11) 0.0103(10) -0.0057(12)
O2 0.0239(12) 0.0550(16) 0.0339(13) 0.0079(12) 0.0011(10) -0.0111(11)
O3 0.0396(15) 0.0319(13) 0.0477(15) 0.0168(11) 0.0040(12) 0.0010(10)
O4 0.0226(11) 0.0334(12) 0.0242(10) 0.0005(9) -0.0002(8) -0.0020(9)
C1 0.0232(14) 0.0190(13) 0.0195(13) 0.0002(11) 0.0063(11) 0.0000(11)
C2 0.0233(15) 0.0190(13) 0.0223(14) -0.0033(11) 0.0036(11) 0.0034(11)
C3 0.0226(15) 0.0202(13) 0.0310(15) -0.0033(12) 0.0069(12) -0.0025(11)
C4 0.0318(17) 0.0200(14) 0.0247(14) -0.0004(12) 0.0111(13) -0.0004(12)
C5 0.0304(17) 0.0242(15) 0.0175(13) -0.0001(11) 0.0033(12) 0.0027(11)
C6 0.0197(14) 0.0239(14) 0.0224(13) 0.0015(11) 0.0019(11) 0.0010(11)

loop_
_atom_type_symbol
_atom_type_description
_atom_type_scat_dispersion_real
_atom_type_scat_dispersion_imag
_atom_type_scat_source
C C 0.0033 0.0016 'International Tables Vol C Tables 4.2.6.8 and 6.1.1.4'
H H 0.0000 0.0000 'International Tables Vol C Tables 4.2.6.8 and 6.1.1.4'
O O 0.0106 0.0060 'International Tables Vol C Tables 4.2.6.8 and 6.1.1.4'
S S 0.1246 0.1234 'International Tables Vol C Tables 4.2.6.8 and 6.1.1.4'
Cl Cl 0.1484 0.1585 'International Tables Vol C Tables 4.2.6.8 and 6.1.1.4'
Ag Ag -0.8971 1.1015 'International Tables Vol C Tables 4.2.6.8 and 6.1.1.4'

loop_
_geom_angle_atom_site_label_1
_geom_angle_atom_site_label_2
_geom_angle_atom_site_label_3
_geom_angle
_geom_angle_site_symmetry_1
_geom_angle_site_symmetry_3
O4 Ag1 O1 87.51(8) 3_666 .
O4 Ag1 O3 77.74(8) 3_666 3_666
O1 Ag1 O3 158.25(9) . 3_666
O4 Ag1 O4 95.70(7) 3_666 .
O1 Ag1 O4 76.75(8) . .
O3 Ag1 O4 88.76(9) 3_666 .
O4 Ag1 C4 175.35(9) 3_666 4_576
O1 Ag1 C4 97.08(10) . 4_576
O3 Ag1 C4 97.64(9) 3_666 4_576
O4 Ag1 C4 84.68(9) . 4_576
O4 Ag1 C3 145.23(9) 3_666 4_576
O1 Ag1 C3 123.88(10) . 4_576
O3 Ag1 C3 75.29(9) 3_666 4_576
O4 Ag1 C3 105.20(9) . 4_576
C4 Ag1 C3 30.96(10) 4_576 4_576
O4 Ag1 Ag1 48.74(5) 3_666 3_666
O1 Ag1 Ag1 78.17(7) . 3_666
O3 Ag1 Ag1 80.08(6) 3_666 3_666
O4 Ag1 Ag1 46.96(5) . 3_666
C4 Ag1 Ag1 131.45(7) 4_576 3_666
C3 Ag1 Ag1 143.26(7) 4_576 3_666
O1W Ag2 O4 171.27(14) . .
O1W Ag2 O1 104.54(14) . 3_666
O1W Ag2 O3 98.72(14) . 3_666
O4 Ag2 O1 83.92(8) . 3_666
O4 Ag2 O3 85.10(8) . 3_666
O3 Ag2 O1 49.25(8) 3_666 3_666
O2 S1 O1 112.37(16) . .
O2 S1 O3 112.64(17) . .
O1 S1 O3 111.04(17) . .
O2 S1 C1 106.73(14) . .
O1 S1 C1 106.87(14) . .
O3 S1 C1 106.75(16) . .
Ag2 O1W H1W1 108(6) . .
Ag2 O1W H1W2 117(6) . .
H1W1 O1W H1W2 110(7) . .
S1 O1 Ag1 124.97(15) . .
S1 O3 Ag1 121.96(15) . 3_666
C2 O4 Ag2 119.76(19) . .
C2 O4 Ag1 124.62(18) . 3_666
Ag2 O4 Ag1 99.35(9) . 3_666
C2 O4 Ag1 122.49(18) . .
Ag2 O4 Ag1 98.38(8) . .
Ag1 O4 Ag1 84.30(7) 3_666 .
C6 C1 C2 121.8(3) . .
C6 C1 S1 117.8(2) . .
C2 C1 S1 120.3(2) . .
O4 C2 C3 120.7(3) . .
O4 C2 C1 122.8(3) . .
C3 C2 C1 116.5(3) . .
C4 C3 C2 122.0(3) . .
C4 C3 Ag1 70.51(17) . 4_575
C2 C3 Ag1 110.7(2) . 4_575
C4 C3 H3 119.0 . .
C2 C3 H3 119.0 . .
Ag1 C3 H3 88.8 4_575 .
C5 C4 C3 119.2(3) . .
C5 C4 Ag1 105.8(2) . 4_575
C3 C4 Ag1 78.53(18) . 4_575
C5 C4 H4 120.4 . .
C3 C4 H4 120.4 . .
Ag1 C4 H4 85.8 4_575 .
C6 C5 C4 121.1(3) . .
C6 C5 Cl1 119.9(3) . .
C4 C5 Cl1 118.9(2) . .
C5 C6 C1 119.3(3) . .
C5 C6 H6 120.4 . .
C1 C6 H6 120.4 . .

loop_
_geom_bond_atom_site_label_1
_geom_bond_atom_site_label_2
_geom_bond_distance
_geom_bond_site_symmetry_2
Ag1 O4 2.458(2) 3_666
Ag1 O1 2.465(3) .
Ag1 O3 2.487(3) 3_666
Ag1 O4 2.528(2) .
Ag1 C4 2.548(3) 4_576
Ag1 C3 2.649(3) 4_576
Ag1 Ag1 3.3465(8) 3_666
Ag2 O1W 2.135(4) .
Ag2 O4 2.185(2) .
Ag2 O3 2.937(3) 3_666
Ag2 O1 2.852(2) 3_666
Cl1 C5 1.744(3) .
S1 O2 1.444(2) .
S1 O1 1.460(3) .
S1 O3 1.467(3) .
S1 C1 1.769(3) .
O1W H1W1 0.86(7) .
O1W H1W2 0.85(6) .
O3 Ag1 2.487(3) 3_666
O4 C2 1.326(3) .
O4 Ag1 2.458(2) 3_666
C1 C6 1.397(4) .
C1 C2 1.414(4) .
C2 C3 1.414(4) .
C3 C4 1.391(4) .
C3 Ag1 2.649(3) 4_575
C3 H3 0.9300 .
C4 C5 1.390(5) .
C4 Ag1 2.548(3) 4_575
C4 H4 0.9300 .
C5 C6 1.381(4) .
C6 H6 0.9300 .

loop_
_geom_hbond_atom_site_label_D
_geom_hbond_atom_site_label_H
_geom_hbond_atom_site_label_A
_geom_hbond_distance_DH
_geom_hbond_distance_HA
_geom_hbond_distance_DA
_geom_hbond_angle_DHA
_geom_hbond_site_symmetry_A
O1W H1W1 O1 0.86(7) 2.35(4) 3.149(5) 156(9) 1_655
O1W H1W2 O2 0.85(6) 2.33(3) 3.141(5) 158(7) 2_655

loop_
_geom_torsion_atom_site_label_1
_geom_torsion_atom_site_label_2
_geom_torsion_atom_site_label_3
_geom_torsion_atom_site_label_4
_geom_torsion
_geom_torsion_site_symmetry_1
_geom_torsion_site_symmetry_4
O2 S1 O1 Ag1 -175.62(15) . .
O3 S1 O1 Ag1 57.2(2) . .
C1 S1 O1 Ag1 -58.9(2) . .
O4 Ag1 O1 S1 -78.07(18) 3_666 .
O3 Ag1 O1 S1 -31.1(3) 3_666 .
O4 Ag1 O1 S1 18.38(17) . .
C4 Ag1 O1 S1 101.18(19) 4_576 .
C3 Ag1 O1 S1 117.95(18) 4_576 .
Ag1 Ag1 O1 S1 -29.78(16) 3_666 .
O2 S1 O3 Ag1 178.68(15) . 3_666
O1 S1 O3 Ag1 -54.3(2) . 3_666
C1 S1 O3 Ag1 61.9(2) . 3_666
O4 Ag1 O4 C2 127.8(2) 3_666 .
O1 Ag1 O4 C2 41.7(2) . .
O3 Ag1 O4 C2 -154.6(2) 3_666 .
C4 Ag1 O4 C2 -56.8(2) 4_576 .
C3 Ag1 O4 C2 -80.2(2) 4_576 .
Ag1 Ag1 O4 C2 127.8(2) 3_666 .
O4 Ag1 O4 Ag2 -98.65(9) 3_666 .
O1 Ag1 O4 Ag2 175.27(10) . .
O3 Ag1 O4 Ag2 -21.10(9) 3_666 .
C4 Ag1 O4 Ag2 76.70(10) 4_576 .
C3 Ag1 O4 Ag2 53.30(11) 4_576 .
Ag1 Ag1 O4 Ag2 -98.65(9) 3_666 .
O4 Ag1 O4 Ag1 0.0 3_666 3_666
O1 Ag1 O4 Ag1 -86.09(8) . 3_666
O3 Ag1 O4 Ag1 77.55(7) 3_666 3_666
C4 Ag1 O4 Ag1 175.34(9) 4_576 3_666
C3 Ag1 O4 Ag1 151.94(8) 4_576 3_666
O2 S1 C1 C6 -2.6(3) . .
O1 S1 C1 C6 -123.0(2) . .
O3 S1 C1 C6 118.1(3) . .
O2 S1 C1 C2 -179.9(2) . .
O1 S1 C1 C2 59.7(3) . .
O3 S1 C1 C2 -59.2(3) . .
Ag2 O4 C2 C3 2.6(4) . .
Ag1 O4 C2 C3 -125.9(2) 3_666 .
Ag1 O4 C2 C3 126.8(2) . .
Ag2 O4 C2 C1 -178.3(2) . .
Ag1 O4 C2 C1 53.3(4) 3_666 .
Ag1 O4 C2 C1 -54.0(3) . .
C6 C1 C2 O4 -177.9(3) . .
S1 C1 C2 O4 -0.7(4) . .
C6 C1 C2 C3 1.3(4) . .
S1 C1 C2 C3 178.5(2) . .
O4 C2 C3 C4 177.9(3) . .
C1 C2 C3 C4 -1.3(4) . .
O4 C2 C3 Ag1 -102.7(3) . 4_575
C1 C2 C3 Ag1 78.1(3) . 4_575
C2 C3 C4 C5 0.9(4) . .
Ag1 C3 C4 C5 -101.9(3) 4_575 .
C2 C3 C4 Ag1 102.7(3) . 4_575
C3 C4 C5 C6 -0.4(5) . .
Ag1 C4 C5 C6 -85.9(3) 4_575 .
C3 C4 C5 Cl1 -178.7(2) . .
Ag1 C4 C5 Cl1 95.8(2) 4_575 .
C4 C5 C6 C1 0.4(5) . .
Cl1 C5 C6 C1 178.6(2) . .
C2 C1 C6 C5 -0.9(4) . .
S1 C1 C6 C5 -178.1(2) . .
